data_1567992
loop_
_publ_author_name
'Thursch, Lavenia J.'
'Lima, Thamires A.'
'O'Neill, Nichole'
'Ferreira, Fabio F.'
'Schweitzer-Stenner, Reinhard'
'Alvarez, Nicolas J.'

_publ_section_title
;
 Influence of central sidechain on self-assembly of glycine-x-glycine
 peptides.
;
_journal_issue 3
_journal_name_full 'Soft matter'
_journal_page_first 394
_journal_page_last 409
_journal_paper_doi 10.1039/d2sm01082h
_journal_volume 19
_journal_year 2023
_chemical_compound_source 'Drexel University'
_chemical_formula_moiety 'C13 H17 N3 O5'
_chemical_formula_sum 'C13 H17 N3 O5'
_chemical_formula_weight 295.30
_chemical_name_common GYG
_chemical_name_mineral ??
_chemical_name_systematic Gly-Ala-Gly
_space_group_crystal_system orthorhombic
_space_group_IT_number 19
_space_group_name_Hall 'P 2ac 2ab'
_space_group_name_H-M_alt 'P 21 21 21'
_atom_sites_solution_hydrogens geom
_audit_creation_method 'TOPAS-Academic 6 + PLATON'
_audit_update_record
;
2021-12-17 deposited with the CCDC.	2022-11-18 downloaded from the CCDC.
;
_cell_angle_alpha 90
_cell_angle_beta 90
_cell_angle_gamma 90
_cell_formula_units_Z 4
_cell_length_a 4.89638(18)
_cell_length_b 9.6784(3)
_cell_length_c 28.5374(9)
_cell_measurement_pressure 100
_cell_measurement_temperature 298(2)
_cell_volume 1352.36(8)
_computing_cell_refinement 'TOPAS-Academic v.7'
_computing_data_collection WinXPOW
_computing_data_reduction 'TOPAS-Academic v.7'
_computing_molecular_graphics 'Mercury 2020.1'
_computing_publication_material 'Mercury 2020.1'
_computing_structure_refinement 'TOPAS-Academic 7'
_computing_structure_solution 'ab initio algorithm (DASH)'
_diffrn_ambient_pressure 100
_diffrn_ambient_temperature 298
_diffrn_measurement_device_type 'Stoe STADI-P diffractometer'
_diffrn_radiation_monochromator none
_diffrn_radiation_probe x-ray
_diffrn_radiation_type 'Cu K\a~1~'
_diffrn_radiation_wavelength 1.54056
_diffrn_source 'sealed X-ray tube'
_diffrn_source_type 'Stoe STADI-P'
_exptl_absorpt_coefficient_mu 0.952458
_exptl_absorpt_process_details
;
;
_exptl_crystal_colour white
_exptl_crystal_density_diffrn 1.45033
_exptl_crystal_description powder
_exptl_crystal_F_000 624
_exptl_crystal_recrystallization_method acetone
_pd_calc_method 'Rietveld Refinement'
_pd_char_colour white
_pd_meas_number_of_points 6090
_pd_meas_scan_method step
_pd_proc_2theta_range_inc 0.015
_pd_proc_2theta_range_max 95.335
_pd_proc_2theta_range_min 4.000
_pd_proc_info_excluded_regions none
_pd_proc_ls_background_function '20-term Chebyschev polynomial'
_pd_proc_ls_pref_orient_corr none
_pd_proc_ls_profile_function 'Fundamental parameters approach'
_pd_proc_ls_prof_R_factor 0.02195
_pd_proc_ls_prof_wR_expected 0.01413
_pd_proc_ls_prof_wR_factor 0.02966
_pd_proc_number_of_points 6090
_pd_spec_mounting 'acetate foil'
_pd_spec_mount_mode transmission
_refine_ls_extinction_method none
_refine_ls_goodness_of_fit_all 2.099
_refine_ls_hydrogen_treatment refall
_refine_ls_matrix_type full
_refine_ls_number_constraints 0
_refine_ls_number_parameters 83
_refine_ls_number_restraints 43
_refine_ls_R_I_factor 0.01057
_refine_ls_shift/su_max 0.0001
_refine_ls_shift/su_mean 0.0001
_refine_ls_weighting_scheme sigma
_reflns_d_resolution_high 14.2693
_reflns_d_resolution_low 1.03832
_reflns_limit_h_max 4
_reflns_limit_h_min 0
_reflns_limit_k_max 9
_reflns_limit_k_min 0
_reflns_limit_l_max 27
_reflns_limit_l_min 0
_reflns_number_total 796
_cod_data_source_file d2sm01082h2.cif
_cod_data_source_block GYG
_cod_depositor_comments 'Adding full bibliography for 1567989--1567992.cif.'
_cod_database_code 1567992

loop_
_symmetry_equiv_pos_as_xyz
'x, y, z '
'-x+1/2, -y, z+1/2 '
'-x, y+1/2, -z+1/2 '
'x+1/2, -y+1/2, -z '

loop_
_atom_site_label
_atom_site_type_symbol
_atom_site_symmetry_multiplicity
_atom_site_fract_x
_atom_site_fract_y
_atom_site_fract_z
_atom_site_occupancy
_atom_site_B_iso_or_equiv
_atom_site_U_iso_or_equiv
C1 C 4 0.5705(2) 0.23894(10) 0.39168(4) 1 3.02(4) 0.03829
C2 C 4 0.47013(17) 0.09544(9) 0.38896(7) 1 3.02(4) 0.03829
N3 N 4 0.4555(2) 0.30450(14) 0.43328(4) 1 3.02(4) 0.03829
C4 C 4 0.4890(3) 0.32321(13) 0.34722(4) 1 3.02(4) 0.03829
O5 O 4 0.2281(3) 0.07057(19) 0.39585(11) 1 3.02(4) 0.03829
N6 N 4 0.6460(2) -0.00397(11) 0.38068(7) 1 3.02(4) 0.03829
C7 C 4 0.59860(17) 0.38526(14) 0.46075(4) 1 3.02(4) 0.03829
C8 C 4 0.6246(2) 0.27012(11) 0.30434(3) 1 3.02(4) 0.03829
C9 C 4 0.5639(4) -0.13818(11) 0.36783(4) 1 3.02(4) 0.03829
O10 O 4 0.8477(3) 0.3900(2) 0.46015(7) 1 3.02(4) 0.03829
C11 C 4 0.4373(3) 0.46271(13) 0.49791(6) 1 3.02(4) 0.03829
C12 C 4 0.8401(3) 0.34499(14) 0.28356(4) 1 3.02(4) 0.03829
C13 C 4 0.5074(3) 0.16048(14) 0.27870(4) 1 3.02(4) 0.03829
C14 C 4 0.5155(3) -0.23720(10) 0.40886(3) 1 3.02(4) 0.03829
N15 N 4 0.5818(5) 0.58781(15) 0.51293(10) 1 3.02(4) 0.03829
C16 C 4 0.9461(3) 0.30697(13) 0.23980(4) 1 3.02(4) 0.03829
C17 C 4 0.6090(3) 0.12434(15) 0.23428(4) 1 3.02(4) 0.03829
O18 O 4 0.4031(6) -0.34882(15) 0.40198(6) 1 3.02(4) 0.03829
O19 O 4 0.6139(6) -0.20419(19) 0.44682(5) 1 3.02(4) 0.03829
C20 C 4 0.8432(2) 0.19051(12) 0.21662(3) 1 3.02(4) 0.03829
O21 O 4 0.9401(5) 0.1610(2) 0.17286(5) 1 3.02(4) 0.03829
H1 H 4 0.7635(2) 0.23996(10) 0.39591(4) 1 3.63(5) 0.04594
H2 H 4 0.8147(2) 0.01529(11) 0.38069(7) 1 3.63(5) 0.04594
H3 H 4 1.0934(3) 0.35683(13) 0.22631(4) 1 3.63(5) 0.04594
H4 H 4 0.6073(5) 0.64360(15) 0.48869(10) 1 3.63(5) 0.04594
H5 H 4 0.4827(5) 0.63650(15) 0.53349(10) 1 3.63(5) 0.04594
H6 H 4 0.7351(5) 0.56840(15) 0.52529(10) 1 3.63(5) 0.04594
H7 H 4 0.4015(3) 0.40795(13) 0.52561(6) 1 3.63(5) 0.04594
H8 H 4 0.2606(3) 0.49085(13) 0.48511(6) 1 3.63(5) 0.04594
H9 H 4 0.2831(2) 0.29227(14) 0.43925(4) 1 3.63(5) 0.04594
H10 H 4 0.9176(3) 0.42376(14) 0.29990(4) 1 3.63(5) 0.04594
H11 H 4 0.5024(3) 0.06161(15) 0.21547(4) 1 3.63(5) 0.04594
H12 H 4 0.3832(3) 0.09861(14) 0.29522(4) 1 3.63(5) 0.04594
H13 H 4 0.8237(5) 0.1619(2) 0.14441(5) 1 3.63(5) 0.04594
H14 H 4 0.5356(3) 0.41984(13) 0.35291(4) 1 3.63(5) 0.04594
H15 H 4 0.2914(3) 0.31814(13) 0.34441(4) 1 3.63(5) 0.04594
H16 H 4 0.6818(4) -0.17501(11) 0.34628(4) 1 3.63(5) 0.04594
H17 H 4 0.3778(4) -0.12821(11) 0.35268(4) 1 3.63(5) 0.04594

loop_
_atom_type_symbol
_atom_type_description
_atom_type_scat_dispersion_real
_atom_type_scat_dispersion_imag
_atom_type_scat_source
C C 0.0181 0.0091 'International Tables Vol C Tables 4.2.6.8'
O O 0.0492 0.0322 'International Tables Vol C Tables 4.2.6.8'
N N 0.0311 0.0180 'International Tables Vol C Tables 4.2.6.8'

loop_
_geom_angle_atom_site_label_1
_geom_angle_atom_site_label_2
_geom_angle_atom_site_label_3
_geom_angle
_geom_angle_site_symmetry_1
_geom_angle_site_symmetry_2
_geom_angle_site_symmetry_3
_geom_angle_publ_flag
C2 C1 N3 108.88(9) 1_555 . 1_555 n
C2 C1 C4 111.35(9) 1_555 . 1_555 n
C2 C1 H1 110.3(1) 1_555 . 1_555 n
N3 C1 C4 109.61(9) 1_555 . 1_555 n
N3 C1 H1 106.0(1) 1_555 . 1_555 n
C4 C1 H1 110.6(1) 1_555 . 1_555 n
C1 C2 O5 119.9(1) 1_555 . 1_555 n
C1 C2 N6 118.7(1) 1_555 . 1_555 n
O5 C2 N6 121.3(2) 1_555 . 1_555 n
C1 N3 C7 122.7(1) 1_555 . 1_555 n
C1 N3 H9 118.4(1) 1_555 . 1_555 n
C7 N3 H9 118.9(1) 1_555 . 1_555 n
C1 C4 C8 112.0(1) 1_555 . 1_555 n
C1 C4 H14 107.8(1) 1_555 . 1_555 n
C1 C4 H15 107.2(1) 1_555 . 1_555 n
C8 C4 H14 111.4(1) 1_555 . 1_555 n
C8 C4 H15 111.1(1) 1_555 . 1_555 n
H14 C4 H15 107.1(2) 1_555 . 1_555 n
C2 N6 C9 122.4(1) 1_555 . 1_555 n
C2 N6 H2 118.6(2) 1_555 . 1_555 n
C9 N6 H2 118.8(2) 1_555 . 1_555 n
N3 C7 O10 123.3(1) 1_555 . 1_555 n
N3 C7 C11 115.7(1) 1_555 . 1_555 n
O10 C7 C11 120.7(1) 1_555 . 1_555 n
C4 C8 C12 120.2(1) 1_555 . 1_555 n
C4 C8 C13 120.4(1) 1_555 . 1_555 n
C12 C8 C13 118.2(1) 1_555 . 1_555 n
N6 C9 C14 115.0(1) 1_555 . 1_555 n
N6 C9 H16 110.7(2) 1_555 . 1_555 n
N6 C9 H17 106.3(1) 1_555 . 1_555 n
C14 C9 H16 111.6(2) 1_555 . 1_555 n
C14 C9 H17 104.3(1) 1_555 . 1_555 n
H16 C9 H17 108.5(2) 1_555 . 1_555 n
C7 C11 N15 111.1(1) 1_555 . 1_555 n
C7 C11 H7 113.2(2) 1_555 . 1_555 n
C7 C11 H8 109.7(2) 1_555 . 1_555 n
N15 C11 H7 107.5(2) 1_555 . 1_555 n
N15 C11 H8 107.8(2) 1_555 . 1_555 n
H7 C11 H8 107.3(2) 1_555 . 1_555 n
C8 C12 C16 121.1(1) 1_555 . 1_555 n
C8 C12 H10 119.6(1) 1_555 . 1_555 n
C16 C12 H10 119.3(1) 1_555 . 1_555 n
C8 C13 C17 120.7(1) 1_555 . 1_555 n
C8 C13 H12 117.7(1) 1_555 . 1_555 n
C17 C13 H12 120.3(1) 1_555 . 1_555 n
C9 C14 O18 119.8(1) 1_555 . 1_555 n
C9 C14 O19 116.8(1) 1_555 . 1_555 n
O18 C14 O19 123.1(2) 1_555 . 1_555 n
C11 N15 H4 110.0(2) 1_555 . 1_555 n
C11 N15 H5 111.4(2) 1_555 . 1_555 n
C11 N15 H6 111.4(3) 1_555 . 1_555 n
H4 N15 H5 105.5(3) 1_555 . 1_555 n
H4 N15 H6 109.5(3) 1_555 . 1_555 n
H5 N15 H6 108.8(3) 1_555 . 1_555 n
C12 C16 C20 119.9(1) 1_555 . 1_555 n
C12 C16 H3 120.6(1) 1_555 . 1_555 n
C20 C16 H3 119.4(1) 1_555 . 1_555 n
C13 C17 C20 119.9(1) 1_555 . 1_555 n
C13 C17 H11 117.9(2) 1_555 . 1_555 n
C20 C17 H11 121.9(1) 1_555 . 1_555 n
C16 C20 C17 119.4(1) 1_555 . 1_555 n
C16 C20 O21 118.4(1) 1_555 . 1_555 n
C17 C20 O21 121.0(1) 1_555 . 1_555 n
C20 O21 H13 123.1(2) 1_555 . 1_555 n

loop_
_geom_bond_atom_site_label_1
_geom_bond_atom_site_label_2
_geom_bond_distance
_geom_bond_site_symmetry_1
_geom_bond_site_symmetry_2
_geom_bond_publ_flag
C1 C2 1.475(1) . 1_555 n
C1 N3 1.459(2) . 1_555 n
C1 C4 1.560(2) . 1_555 n
C1 H1 0.953(1) . 1_555 n
C2 O5 1.225(2) . 1_555 n
C2 N6 1.313(1) . 1_555 n
N3 C7 1.310(2) . 1_555 n
N3 H9 0.869(1) . 1_555 n
C4 C8 1.484(2) . 1_555 n
C4 H14 0.976(2) . 1_555 n
C4 H15 0.972(2) . 1_555 n
N6 C9 1.408(2) . 1_555 n
N6 H2 0.847(1) . 1_555 n
C7 O10 1.221(2) . 1_555 n
C7 C11 1.520(2) . 1_555 n
C8 C12 1.411(2) . 1_555 n
C8 C13 1.411(2) . 1_555 n
C9 C14 1.532(1) . 1_555 n
C9 H16 0.916(2) . 1_555 n
C9 H17 1.013(3) . 1_555 n
C11 N15 1.466(2) . 1_555 n
C11 H7 0.968(2) . 1_555 n
C11 H8 0.978(2) . 1_555 n
C12 C16 1.402(2) . 1_555 n
C12 H10 0.971(2) . 1_555 n
C13 C17 1.406(2) . 1_555 n
C13 H12 0.975(2) . 1_555 n
C14 O18 1.228(2) . 1_555 n
C14 O19 1.228(2) . 1_555 n
N15 H4 0.886(3) . 1_555 n
N15 H5 0.895(3) . 1_555 n
N15 H6 0.850(4) . 1_555 n
C16 C20 1.401(2) . 1_555 n
C16 H3 0.949(2) . 1_555 n
C17 C20 1.407(2) . 1_555 n
C17 H11 0.964(2) . 1_555 n
C20 O21 1.366(2) . 1_555 n
O21 H13 0.992(3) . 1_555 n
